data_7240231
loop_
_publ_author_name
'Goldman, Anna'
'Gil-Hern\'andez, Beatriz'
'Millan, Simon'
'G\"okpinar, Serkan'
'Heering, Christian'
'Boldog, Ishtvan'
'Janiak, Christoph'

_publ_section_title
;
 Flexible bifunctional monoethylphosphonate/carboxylates of Zn(II) and
 Co(II) reinforced with DABCO co-ligand: paradigmatic structural
 organization with pcu topology
;
_journal_name_full CrystEngComm
_journal_paper_doi 10.1039/D0CE00275E
_journal_year 2020
_chemical_formula_moiety '2(C10.50 H12 N0.50 O5 P Zn), 2(C4 H9 N O)'
_chemical_formula_sum 'C29 H42 N3 O12 P2 Zn2'
_chemical_formula_weight 817.33
_space_group_crystal_system tetragonal
_space_group_IT_number 87
_space_group_name_Hall '-I 4'
_space_group_name_H-M_alt 'I 4/m'
_atom_sites_solution_hydrogens mixed
_audit_creation_method SHELXL-2018/3
_audit_update_record
;
2020-02-21 deposited with the CCDC.	2020-03-31 downloaded from the CCDC.
;
_cell_angle_alpha 90
_cell_angle_beta 90
_cell_angle_gamma 90
_cell_formula_units_Z 4
_cell_length_a 19.912(4)
_cell_length_b 19.912(4)
_cell_length_c 9.5338(17)
_cell_measurement_reflns_used 4046
_cell_measurement_temperature 293(2)
_cell_measurement_theta_max 23.54
_cell_measurement_theta_min 2.88
_cell_volume 3780.0(13)
_computing_cell_refinement 'SAINT (Bruker, 2015)'
_computing_data_collection 'APEX2 (Bruker, 2014)'
_computing_data_reduction 'SAINT (Bruker, 2015)'
_computing_molecular_graphics 'DIAMOND 4.5 (Brandenburg, 2018)'
_computing_publication_material 'SHELXL-97 (Sheldrick, 2008)'
_computing_structure_refinement 'SHELXL-2018/3 (Sheldrick, 2018)'
_computing_structure_solution 'SHELXT 2014/4 (Sheldrick, 2014)'
_diffrn_ambient_temperature 293(2)
_diffrn_measured_fraction_theta_full 0.948
_diffrn_measured_fraction_theta_max 0.949
_diffrn_measurement_device_type 'Bruker Kappa APEX-II CCD area detector'
_diffrn_measurement_method '\w scans'
_diffrn_radiation_monochromator 'multilayer mirror'
_diffrn_radiation_source 'microfocus sealed tube'
_diffrn_radiation_type MoK\a
_diffrn_radiation_wavelength 0.71073
_diffrn_reflns_av_R_equivalents 0.0938
_diffrn_reflns_av_unetI/netI 0.0705
_diffrn_reflns_Laue_measured_fraction_full 0.948
_diffrn_reflns_Laue_measured_fraction_max 0.949
_diffrn_reflns_limit_h_max 24
_diffrn_reflns_limit_h_min -24
_diffrn_reflns_limit_k_max 24
_diffrn_reflns_limit_k_min -24
_diffrn_reflns_limit_l_max 11
_diffrn_reflns_limit_l_min -11
_diffrn_reflns_number 23360
_diffrn_reflns_point_group_measured_fraction_full 0.948
_diffrn_reflns_point_group_measured_fraction_max 0.949
_diffrn_reflns_theta_full 25.242
_diffrn_reflns_theta_max 26.324
_diffrn_reflns_theta_min 2.046
_exptl_absorpt_coefficient_mu 1.413
_exptl_absorpt_correction_T_max 0.7445
_exptl_absorpt_correction_T_min 0.6270
_exptl_absorpt_correction_type multi-scan
_exptl_absorpt_process_details '(<i>SADABS</i>; Sheldrick, 2015)'
_exptl_crystal_colour colorless
_exptl_crystal_density_diffrn 1.436
_exptl_crystal_description block
_exptl_crystal_F_000 1692
_exptl_crystal_recrystallization_method 'Re-crystallisation from solvent: N,N-dimethylacetamide'
_exptl_crystal_size_max 0.200
_exptl_crystal_size_mid 0.030
_exptl_crystal_size_min 0.030
_refine_diff_density_max 0.805
_refine_diff_density_min -0.504
_refine_diff_density_rms 0.144
_refine_ls_extinction_method none
_refine_ls_goodness_of_fit_ref 0.976
_refine_ls_hydrogen_treatment constr
_refine_ls_matrix_type full
_refine_ls_number_parameters 120
_refine_ls_number_reflns 1947
_refine_ls_number_restraints 19
_refine_ls_restrained_S_all 0.982
_refine_ls_R_factor_all 0.1102
_refine_ls_R_factor_gt 0.0748
_refine_ls_shift/su_max 0.010
_refine_ls_shift/su_mean 0.001
_refine_ls_structure_factor_coef Fsqd
_refine_ls_weighting_details 'w=1/[\s^2^(Fo^2^)+(0.1387P)^2^] where P=(Fo^2^+2Fc^2^)/3'
_refine_ls_weighting_scheme calc
_refine_ls_wR_factor_gt 0.2041
_refine_ls_wR_factor_ref 0.2229
_reflns_Friedel_coverage 0.000
_reflns_number_gt 1145
_reflns_number_total 1947
_reflns_threshold_expression 'I > 2\s(I)'
_cod_data_source_file d0ce00275e2.cif
_cod_data_source_block znetd
_cod_original_cell_volume 3779.9(16)
_cod_database_code 7240231
_shelx_shelxl_version_number 2018/3
_shelx_space_group_comment
;
The symmetry employed for this shelxl refinement is uniquely defined
by the following loop, which should always be used as a source of
symmetry information in preference to the above space-group names.
They are only intended as comments.
;
_shelx_estimated_absorpt_t_min 0.765
_shelx_estimated_absorpt_t_max 0.959

loop_
_space_group_symop_operation_xyz
'x, y, z'
'-y, x, z'
'y, -x, z'
'-x, -y, z'
'x+1/2, y+1/2, z+1/2'
'-y+1/2, x+1/2, z+1/2'
'y+1/2, -x+1/2, z+1/2'
'-x+1/2, -y+1/2, z+1/2'
'-x, -y, -z'
'y, -x, -z'
'-y, x, -z'
'x, y, -z'
'-x+1/2, -y+1/2, -z+1/2'
'y+1/2, -x+1/2, -z+1/2'
'-y+1/2, x+1/2, -z+1/2'
'x+1/2, y+1/2, -z+1/2'

loop_
_atom_site_label
_atom_site_type_symbol
_atom_site_fract_x
_atom_site_fract_y
_atom_site_fract_z
_atom_site_U_iso_or_equiv
_atom_site_adp_type
_atom_site_occupancy
_atom_site_site_symmetry_order
_atom_site_calc_flag
_atom_site_refinement_flags_posn
_atom_site_refinement_flags_adp
_atom_site_refinement_flags_occupancy
_atom_site_disorder_assembly
_atom_site_disorder_group
Zn1 Zn 0.500000 0.000000 0.750000 0.0493(4) Uani 1 4 d S T P . .
Zn2 Zn 0.500000 0.500000 0.65113(10) 0.0538(5) Uani 1 4 d S T P B .
P P 0.58682(10) 0.07580(11) 0.500000 0.0545(6) Uani 1 2 d S T P . .
O1 O 0.5633(3) 0.0464(2) 0.6343(4) 0.0847(14) Uani 1 1 d . . . . .
O2 O 0.6626(4) 0.0675(5) 0.5241(18) 0.077(5) Uani 0.5 1 d D . P A -1
C7 C 0.7057(11) 0.0723(18) 0.410(2) 0.200(12) Uiso 0.5 1 d D . P A -1
H71 H 0.703370 0.117642 0.372482 0.240 Uiso 0.5 1 calc R U P A -1
H72 H 0.690177 0.042031 0.336776 0.240 Uiso 0.5 1 calc R U P A -1
C8 C 0.7775(12) 0.0563(13) 0.442(3) 0.173(11) Uiso 0.5 1 d D . P A -1
H81 H 0.804093 0.060662 0.358767 0.208 Uiso 0.5 1 calc R U P A -1
H82 H 0.793860 0.086752 0.512430 0.208 Uiso 0.5 1 calc R U P A -1
H83 H 0.780650 0.011048 0.476681 0.208 Uiso 0.5 1 calc R U P A -1
C1 C 0.5712(4) 0.1641(4) 0.500000 0.0540(18) Uani 1 2 d S T P A .
C2 C 0.5670(5) 0.1992(4) 0.6218(6) 0.091(2) Uani 1 1 d . . . . .
H2 H 0.573227 0.176766 0.706395 0.109 Uiso 1 1 calc R U . A .
C3 C 0.5540(5) 0.2664(4) 0.6233(6) 0.097(3) Uani 1 1 d . . . . .
H3 H 0.549629 0.288970 0.708311 0.117 Uiso 1 1 calc R U . . .
C4 C 0.5473(5) 0.3007(4) 0.500000 0.063(2) Uani 1 2 d S T P . .
C5 C 0.5308(5) 0.3756(5) 0.500000 0.068(2) Uani 1 2 d S T P . .
O3 O 0.5248(3) 0.4031(2) 0.6149(4) 0.0905(16) Uani 1 1 d . . . . .
N1 N 0.500000 0.500000 0.8650(7) 0.0426(18) Uani 1 4 d DS T P . .
C6A C 0.5675(7) 0.513(3) 0.920(2) 0.047(3) Uiso 0.25 1 d D . P B -1
H61A H 0.581732 0.556789 0.885256 0.057 Uiso 0.25 1 d R U P B -1
H62A H 0.598635 0.479645 0.885256 0.057 Uiso 0.25 1 d R U P B -1
C6B C 0.457(2) 0.5573(17) 0.915(2) 0.047(3) Uiso 0.25 1 d D . P B -1
H61B H 0.411893 0.551245 0.879014 0.057 Uiso 0.25 1 d R U P B -1
H62B H 0.474716 0.599410 0.879014 0.057 Uiso 0.25 1 d R U P B -1
C6C C 0.473(3) 0.4384(12) 0.923(2) 0.047(3) Uiso 0.25 1 d D . P B -1
H61C H 0.498841 0.400892 0.888337 0.057 Uiso 0.25 1 d R U P B -1
H62C H 0.426970 0.433536 0.888337 0.057 Uiso 0.25 1 d R U P B -1
O1S O 0.6391(13) 0.1219(10) 1.012(9) 0.311(13) Uiso 0.5 1 d D . P C -1
C2S C 0.6670(16) 0.1804(11) 1.006(5) 0.272(14) Uiso 0.5 1 d D . P C -1
C1S C 0.6328(11) 0.2465(9) 1.035(3) 0.166(10) Uiso 0.5 1 d D . P C -1
H11S H 0.664251 0.282512 1.022898 0.200 Uiso 0.5 1 calc R U P C -1
H12S H 0.595835 0.252294 0.971537 0.200 Uiso 0.5 1 calc R U P C -1
H13S H 0.616359 0.246701 1.129854 0.200 Uiso 0.5 1 calc R U P C -1
N1S N 0.7224(13) 0.1837(14) 0.926(4) 0.284(18) Uiso 0.5 1 d D . P C -1
C3S C 0.7650(17) 0.1242(17) 0.916(6) 0.37(3) Uiso 0.5 1 d D . P C -1
H31S H 0.802504 0.133487 0.855913 0.442 Uiso 0.5 1 calc R U P C -1
H32S H 0.780971 0.112461 1.007858 0.442 Uiso 0.5 1 calc R U P C -1
H33S H 0.739483 0.087517 0.878180 0.442 Uiso 0.5 1 calc R U P C -1
C4S C 0.744(2) 0.2487(19) 0.872(8) 0.38(3) Uiso 0.5 1 d D . P C -1
H41S H 0.784398 0.242837 0.816880 0.455 Uiso 0.5 1 calc R U P C -1
H42S H 0.709696 0.267670 0.814282 0.455 Uiso 0.5 1 calc R U P C -1
H43S H 0.753650 0.278312 0.948882 0.455 Uiso 0.5 1 calc R U P C -1

loop_
_atom_site_aniso_label
_atom_site_aniso_U_11
_atom_site_aniso_U_22
_atom_site_aniso_U_33
_atom_site_aniso_U_23
_atom_site_aniso_U_13
_atom_site_aniso_U_12
Zn1 0.0549(6) 0.0549(6) 0.0382(7) 0.000 0.000 0.000
Zn2 0.0655(6) 0.0655(6) 0.0304(6) 0.000 0.000 0.000
P 0.0510(12) 0.0631(13) 0.0494(11) 0.000 0.000 -0.0086(9)
O1 0.099(4) 0.083(3) 0.072(3) 0.015(2) 0.018(2) -0.010(3)
O2 0.068(4) 0.104(5) 0.060(13) -0.017(6) -0.026(6) 0.008(4)
C1 0.060(5) 0.057(5) 0.045(4) 0.000 0.000 0.005(4)
C2 0.150(7) 0.079(5) 0.044(3) 0.008(3) -0.005(4) 0.015(5)
C3 0.179(8) 0.070(5) 0.043(3) -0.010(3) -0.011(4) 0.037(5)
C4 0.083(6) 0.064(5) 0.042(4) 0.000 0.000 0.004(4)
C5 0.077(6) 0.073(6) 0.053(5) 0.000 0.000 -0.001(5)
O3 0.152(5) 0.072(3) 0.048(2) -0.009(2) -0.006(3) 0.021(3)
N1 0.049(3) 0.049(3) 0.030(4) 0.000 0.000 0.000

loop_
_atom_type_symbol
_atom_type_description
_atom_type_scat_dispersion_real
_atom_type_scat_dispersion_imag
_atom_type_scat_source
C C 0.0033 0.0016 'International Tables Vol C Tables 4.2.6.8 and 6.1.1.4'
H H 0.0000 0.0000 'International Tables Vol C Tables 4.2.6.8 and 6.1.1.4'
N N 0.0061 0.0033 'International Tables Vol C Tables 4.2.6.8 and 6.1.1.4'
O O 0.0106 0.0060 'International Tables Vol C Tables 4.2.6.8 and 6.1.1.4'
P P 0.1023 0.0942 'International Tables Vol C Tables 4.2.6.8 and 6.1.1.4'
Zn Zn 0.2839 1.4301 'International Tables Vol C Tables 4.2.6.8 and 6.1.1.4'

loop_
_geom_angle_atom_site_label_1
_geom_angle_atom_site_label_2
_geom_angle_atom_site_label_3
_geom_angle
_geom_angle_site_symmetry_1
_geom_angle_site_symmetry_3
_geom_angle_publ_flag
O1 Zn1 O1 109.6(3) . 4_655 ?
O1 Zn1 O1 109.40(15) . 15_546 ?
O1 Zn1 O1 109.40(15) 4_655 15_546 ?
O1 Zn1 O1 109.40(15) . 14_556 ?
O1 Zn1 O1 109.40(15) 4_655 14_556 ?
O1 Zn1 O1 109.6(3) 15_546 14_556 ?
O3 Zn2 O3 88.33(4) . 3_565 ?
O3 Zn2 O3 88.33(4) . 2_655 ?
O3 Zn2 O3 160.3(2) 3_565 2_655 ?
O3 Zn2 O3 160.3(2) . 4_665 ?
O3 Zn2 O3 88.33(4) 3_565 4_665 ?
O3 Zn2 O3 88.33(4) 2_655 4_665 ?
O3 Zn2 N1 99.83(12) . . ?
O3 Zn2 N1 99.83(12) 3_565 . ?
O3 Zn2 N1 99.83(12) 2_655 . ?
O3 Zn2 N1 99.83(12) 4_665 . ?
O1 P O1 119.4(4) 12_556 . ?
O1 P O2 113.3(6) 12_556 . ?
O1 P O2 97.9(6) . . ?
O1 P C1 109.5(2) 12_556 . ?
O1 P C1 109.5(2) . . ?
O2 P C1 106.1(4) . . ?
P O1 Zn1 153.6(4) . . ?
C7 O2 P 118.8(15) . . ?
O2 C7 C8 114(2) . . ?
O2 C7 H71 108.7 . . ?
C8 C7 H71 108.7 . . ?
O2 C7 H72 108.7 . . ?
C8 C7 H72 108.7 . . ?
H71 C7 H72 107.6 . . ?
C7 C8 H81 109.5 . . ?
C7 C8 H82 109.5 . . ?
H81 C8 H82 109.5 . . ?
C7 C8 H83 109.5 . . ?
H81 C8 H83 109.5 . . ?
H82 C8 H83 109.5 . . ?
C2 C1 C2 117.6(8) 12_556 . ?
C2 C1 P 121.1(4) 12_556 . ?
C2 C1 P 121.1(4) . . ?
C1 C2 C3 121.7(6) . . ?
C1 C2 H2 119.1 . . ?
C3 C2 H2 119.1 . . ?
C2 C3 C4 119.9(6) . . ?
C2 C3 H3 120.0 . . ?
C4 C3 H3 120.0 . . ?
C3 C4 C3 118.9(8) 12_556 . ?
C3 C4 C5 120.5(4) 12_556 . ?
C3 C4 C5 120.5(4) . . ?
O3 C5 O3 125.7(9) . 12_556 ?
O3 C5 C4 117.1(4) . . ?
O3 C5 C4 117.1(4) 12_556 . ?
C5 O3 Zn2 127.0(5) . . ?
C6C N1 C6A 111.2(8) . . ?
C6C N1 C6B 108.0(8) . . ?
C6A N1 C6B 105.8(8) . . ?
C6C N1 Zn2 112.3(8) . . ?
C6A N1 Zn2 110.9(9) . . ?
C6B N1 Zn2 108.4(8) . . ?
N1 C6A C6A 110.9(9) . 12_557 ?
N1 C6A H61A 107.9 . . ?
C6A C6A H61A 109.9 12_557 . ?
N1 C6A H62A 109.9 . . ?
C6A C6A H62A 109.9 12_557 . ?
H61A C6A H62A 108.3 . . ?
N1 C6B C6B 108.4(8) . 12_557 ?
N1 C6B H61B 108.8 . . ?
C6B C6B H61B 110.5 12_557 . ?
N1 C6B H62B 109.9 . . ?
C6B C6B H62B 110.5 12_557 . ?
H61B C6B H62B 108.7 . . ?
N1 C6C C6C 112.3(8) . 12_557 ?
N1 C6C H61C 108.6 . . ?
C6C C6C H61C 109.8 12_557 . ?
N1 C6C H62C 108.0 . . ?
C6C C6C H62C 109.8 12_557 . ?
H61C C6C H62C 108.2 . . ?
O1S C2S N1S 115.1(18) . . ?
O1S C2S C1S 125.6(17) . . ?
N1S C2S C1S 115.8(14) . . ?
C2S C1S H11S 109.5 . . ?
C2S C1S H12S 109.5 . . ?
H11S C1S H12S 109.5 . . ?
C2S C1S H13S 109.5 . . ?
H11S C1S H13S 109.5 . . ?
H12S C1S H13S 109.5 . . ?
C2S N1S C3S 118.3(15) . . ?
C2S N1S C4S 119.3(14) . . ?
C3S N1S C4S 121.5(14) . . ?
N1S C3S H31S 109.5 . . ?
N1S C3S H32S 109.5 . . ?
H31S C3S H32S 109.5 . . ?
N1S C3S H33S 109.5 . . ?
H31S C3S H33S 109.5 . . ?
H32S C3S H33S 109.5 . . ?
N1S C4S H41S 109.5 . . ?
N1S C4S H42S 109.5 . . ?
H41S C4S H42S 109.5 . . ?
N1S C4S H43S 109.5 . . ?
H41S C4S H43S 109.5 . . ?
H42S C4S H43S 109.5 . . ?

loop_
_geom_bond_atom_site_label_1
_geom_bond_atom_site_label_2
_geom_bond_distance
_geom_bond_site_symmetry_2
_geom_bond_publ_flag
Zn1 O1 1.913(4) . ?
Zn1 O1 1.913(4) 4_655 ?
Zn1 O1 1.913(4) 15_546 ?
Zn1 O1 1.913(4) 14_556 ?
Zn2 O3 2.021(5) . ?
Zn2 O3 2.021(5) 3_565 ?
Zn2 O3 2.021(5) 2_655 ?
Zn2 O3 2.021(5) 4_665 ?
Zn2 N1 2.039(7) . ?
P O1 1.484(4) 12_556 ?
P O1 1.484(4) . ?
P O2 1.536(9) . ?
P C1 1.786(8) . ?
O2 C7 1.392(10) . ?
C7 C8 1.498(10) . ?
C7 H71 0.9700 . ?
C7 H72 0.9700 . ?
C8 H81 0.9600 . ?
C8 H82 0.9600 . ?
C8 H83 0.9600 . ?
C1 C2 1.357(8) 12_556 ?
C1 C2 1.357(8) . ?
C2 C3 1.364(10) . ?
C2 H2 0.9300 . ?
C3 C4 1.365(8) . ?
C3 H3 0.9300 . ?
C4 C5 1.527(13) . ?
C5 O3 1.231(6) . ?
C5 O3 1.231(6) 12_556 ?
N1 C6C 1.451(13) . ?
N1 C6A 1.466(13) . ?
N1 C6B 1.502(13) . ?
C6A C6A 1.53(4) 12_557 ?
C6A H61A 0.9700 . ?
C6A H62A 0.9699 . ?
C6B C6B 1.63(4) 12_557 ?
C6B H61B 0.9700 . ?
C6B H62B 0.9700 . ?
C6C C6C 1.47(4) 12_557 ?
C6C H61C 0.9700 . ?
C6C H62C 0.9700 . ?
O1S C2S 1.293(10) . ?
C2S N1S 1.342(10) . ?
C2S C1S 1.508(9) . ?
C1S H11S 0.9600 . ?
C1S H12S 0.9600 . ?
C1S H13S 0.9600 . ?
N1S C3S 1.460(9) . ?
N1S C4S 1.460(9) . ?
C3S H31S 0.9600 . ?
C3S H32S 0.9600 . ?
C3S H33S 0.9600 . ?
C4S H41S 0.9600 . ?
C4S H42S 0.9600 . ?
C4S H43S 0.9600 . ?

loop_
_geom_torsion_atom_site_label_1
_geom_torsion_atom_site_label_2
_geom_torsion_atom_site_label_3
_geom_torsion_atom_site_label_4
_geom_torsion
_geom_torsion_site_symmetry_1
_geom_torsion_site_symmetry_2
_geom_torsion_site_symmetry_3
_geom_torsion_site_symmetry_4
_geom_torsion_publ_flag
O1 P O1 Zn1 -28.7(11) 12_556 . . . ?
O2 P O1 Zn1 -151.2(8) . . . . ?
C1 P O1 Zn1 98.5(8) . . . . ?
O1 P O2 C7 37(2) 12_556 . . . ?
O1 P O2 C7 163.5(19) . . . . ?
C1 P O2 C7 -84(2) . . . . ?
P O2 C7 C8 -173.9(18) . . . . ?
O1 P C1 C2 -25.7(8) 12_556 . . 12_556 ?
O1 P C1 C2 -158.3(7) . . . 12_556 ?
O2 P C1 C2 97.0(10) . . . 12_556 ?
O1 P C1 C2 158.3(7) 12_556 . . . ?
O1 P C1 C2 25.7(8) . . . . ?
O2 P C1 C2 -79.0(10) . . . . ?
C2 C1 C2 C3 5.0(16) 12_556 . . . ?
P C1 C2 C3 -178.9(7) . . . . ?
C1 C2 C3 C4 -2.5(15) . . . . ?
C2 C3 C4 C3 -0.1(18) . . . 12_556 ?
C2 C3 C4 C5 178.3(8) . . . . ?
C3 C4 C5 O3 179.3(9) 12_556 . . . ?
C3 C4 C5 O3 0.9(14) . . . . ?
C3 C4 C5 O3 -0.9(14) 12_556 . . 12_556 ?
C3 C4 C5 O3 -179.3(9) . . . 12_556 ?
O3 C5 O3 Zn2 2.6(15) 12_556 . . . ?
C4 C5 O3 Zn2 -177.6(5) . . . . ?
C6C N1 C6A C6A -54.3(9) . . . 12_557 ?
C6B N1 C6A C6A 62.7(9) . . . 12_557 ?
Zn2 N1 C6A C6A 180.000(2) . . . 12_557 ?
C6C N1 C6B C6B 58.1(9) . . . 12_557 ?
C6A N1 C6B C6B -61.0(9) . . . 12_557 ?
Zn2 N1 C6B C6B 180.000(8) . . . 12_557 ?
C6A N1 C6C C6C 55.0(10) . . . 12_557 ?
C6B N1 C6C C6C -60.6(10) . . . 12_557 ?
Zn2 N1 C6C C6C 180.000(4) . . . 12_557 ?
O1S C2S N1S C3S -31(6) . . . . ?
C1S C2S N1S C3S 168(4) . . . . ?
O1S C2S N1S C4S 159(6) . . . . ?
C1S C2S N1S C4S -1(7) . . . . ?
